data_7204024
loop_
_publ_author_name
'Saito, Gunzi'
'Sekizaki, Shuichi'
'Konsha, Akihiko'
'Yamochi, Hideki'
'Matsumoto, Kiyoshi'
'Kusunoki, Masami'
'Sakaguchi, Ken-ichi'

_publ_section_title
;
 A stable and flexible dianion:
 2&#x00AD;dicyanomethylene&#x00AD;1,1,3,4,5,5&#x00AD;hexacyanopentenediide
 (DHCP2&#x2212;), and its complex formation
;
_journal_issue 2
_journal_name_full 'Journal of Materials Chemistry'
_journal_page_first 364
_journal_paper_doi 10.1039/b006426m
_journal_volume 11
_journal_year 2001
_chemical_compound_source 'Local laboratory'
_chemical_formula_moiety '2(C10 H8 S8 1+),2(C10 H8 S8), C14 N8 2-, 2(C4 H8 O)'
_chemical_formula_sum 'C62 H48 N8 O2 S32'
_chemical_formula_weight 1963.23
_space_group_IT_number 1
_symmetry_cell_setting triclinic
_symmetry_space_group_name_Hall 'P 1'
_symmetry_space_group_name_H-M 'P 1'
_atom_sites_solution_hydrogens geom
_atom_sites_solution_primary direct
_atom_sites_solution_secondary difmap
_cell_angle_alpha 96.38(4)
_cell_angle_beta 112.72(2)
_cell_angle_gamma 89.35(3)
_cell_formula_units_Z 1
_cell_length_a 11.666(3)
_cell_length_b 19.620(4)
_cell_length_c 9.523(2)
_cell_measurement_temperature 293(2)
_cell_volume 1996.9(9)
_computing_cell_refinement 'Rigaku MSC/AFC diffractometer software'
_computing_data_collection 'Rigaku MSC/AFC diffractometer software'
_computing_molecular_graphics 'ORTEP (Johnson, 1965)'
_computing_structure_refinement 'SHELXL-93 (Sheldrick, 1993)'
_computing_structure_solution 'SIR-92 for Crystan6.3.3 (MacScience, 1995)'
_diffrn_ambient_temperature 293(2)
_diffrn_measurement_device 'Rigaku AFC-4'
_diffrn_measurement_method \w-2\q
_diffrn_radiation_monochromator graphite
_diffrn_radiation_type MoK\a
_diffrn_radiation_wavelength 0.71069
_diffrn_reflns_av_R_equivalents 0.1693
_diffrn_reflns_av_sigmaI/netI 0.0847
_diffrn_reflns_limit_h_max 18
_diffrn_reflns_limit_h_min 0
_diffrn_reflns_limit_k_max 31
_diffrn_reflns_limit_k_min -31
_diffrn_reflns_limit_l_max 14
_diffrn_reflns_limit_l_min -15
_diffrn_reflns_number 9650
_diffrn_reflns_theta_max 27.50
_diffrn_reflns_theta_min 1.04
_diffrn_standards_interval_count 100
_diffrn_standards_number 3
_exptl_absorpt_coefficient_mu 0.901
_exptl_absorpt_correction_type none
_exptl_crystal_colour black
_exptl_crystal_density_diffrn 1.632
_exptl_crystal_density_meas 1.614
_exptl_crystal_density_method 'flotation in mixture of CHCl3 and CCl4'
_exptl_crystal_description plate
_exptl_crystal_F_000 1004
_refine_diff_density_max 0.418
_refine_diff_density_min -0.472
_refine_diff_density_rms 0.113
_refine_ls_extinction_method none
_refine_ls_goodness_of_fit_all 1.084
_refine_ls_goodness_of_fit_obs 1.157
_refine_ls_hydrogen_treatment noref
_refine_ls_matrix_type full
_refine_ls_number_parameters 937
_refine_ls_number_reflns 6590
_refine_ls_number_restraints 3
_refine_ls_restrained_S_all 8.085
_refine_ls_restrained_S_obs 1.157
_refine_ls_R_factor_all 0.1314
_refine_ls_R_factor_obs 0.0521
_refine_ls_shift/esd_max 0.313
_refine_ls_shift/esd_mean 0.024
_refine_ls_structure_factor_coef Fsqd
_refine_ls_weighting_details 'w=1/[\s^2^(Fo^2^)+(0.0710P)^2^+0.0000P] where P=(Fo^2^+2Fc^2^)/3'
_refine_ls_weighting_scheme calc
_refine_ls_wR_factor_all 1.2934
_refine_ls_wR_factor_obs 0.1301
_reflns_number_observed 5195
_reflns_number_total 9644
_reflns_observed_criterion >2sigma(F)
_cod_data_source_file b006426m.txt
_cod_data_source_block ET1
_cod_depositor_comments
;
The following automatic conversions were performed:
'_symmetry_cell_setting' value 'Triclinic' changed to 'triclinic'
according to '/home/saulius/struct/CIF-dictionaries/cif_core.dic'
dictionary named 'cif_core.dic' version 2.4.1 from 2010-06-29.

Automatic conversion script
Id: cif_fix_enum 1527 2010-12-29 10:47:43Z saulius 

The following automatic conversions were performed:

'_refine_ls_weighting_scheme' value 'calc
w=1/[\s^2^(Fo^2^)+(0.0710P)^2^+0.0000P] where P=(Fo^2^+2Fc^2^)/3' was
changed to 'calc'. New tag '_refine_ls_weighting_details' was
created. The value of the new tag was set to
'w=1/[\s^2^(Fo^2^)+(0.0710P)^2^+0.0000P] where P=(Fo^2^+2Fc^2^)/3'.

Automatic conversion script
Id: cif_fix_values 3143 2015-03-26 13:38:13Z robertas 
;
_cod_original_cell_volume 1996.9(8)
_cod_database_code 7204024

loop_
_symmetry_equiv_pos_as_xyz
'x, y, z'

loop_
_atom_site_aniso_label
_atom_site_aniso_U_11
_atom_site_aniso_U_22
_atom_site_aniso_U_33
_atom_site_aniso_U_23
_atom_site_aniso_U_13
_atom_site_aniso_U_12
S21 0.065(3) 0.037(2) 0.070(3) 0.023(2) 0.048(2) 0.013(2)
S22 0.062(3) 0.043(2) 0.045(2) 0.012(2) 0.035(2) 0.010(2)
S23 0.041(2) 0.036(2) 0.059(2) 0.014(2) 0.027(2) 0.006(2)
S24 0.069(3) 0.036(2) 0.060(2) 0.019(2) 0.044(2) 0.007(2)
S25 0.070(3) 0.054(2) 0.066(3) 0.032(2) 0.043(2) 0.022(2)
S26 0.087(3) 0.045(2) 0.089(3) 0.020(2) 0.069(3) 0.028(2)
S27 0.072(3) 0.047(2) 0.068(3) 0.030(2) 0.045(2) 0.031(2)
S28 0.060(3) 0.044(2) 0.078(3) 0.033(2) 0.041(2) 0.021(2)
C21 0.032(7) 0.052(7) 0.015(5) -0.005(5) 0.015(5) 0.005(6)
C22 0.047(8) 0.031(6) 0.010(5) 0.000(4) -0.005(5) 0.001(5)
C23 0.076(11) 0.042(7) 0.069(10) 0.031(7) 0.049(9) 0.008(7)
C24 0.029(7) 0.023(5) 0.027(6) -0.006(4) -0.002(5) 0.006(5)
C25 0.039(8) 0.052(7) 0.043(7) 0.028(6) 0.021(6) 0.013(6)
C26 0.034(8) 0.021(5) 0.039(7) -0.002(5) 0.016(6) -0.004(5)
C27 0.127(16) 0.052(9) 0.082(12) 0.006(8) 0.073(12) 0.025(9)
C28 0.031(7) 0.057(8) 0.045(8) -0.007(6) 0.009(6) 0.007(6)
C29 0.102(14) 0.036(7) 0.100(13) 0.030(8) 0.014(11) 0.033(8)
C30 0.089(11) 0.030(6) 0.057(9) 0.021(6) 0.026(8) 0.017(7)
S31 0.058(3) 0.037(2) 0.044(2) 0.0138(15) 0.030(2) 0.014(2)
S32 0.074(3) 0.034(2) 0.055(2) 0.018(2) 0.045(2) 0.015(2)
S33 0.065(3) 0.030(2) 0.054(2) 0.017(2) 0.038(2) 0.013(2)
S34 0.059(3) 0.040(2) 0.056(2) 0.018(2) 0.038(2) 0.014(2)
S35 0.068(3) 0.049(2) 0.055(2) 0.029(2) 0.035(2) 0.019(2)
S36 0.074(3) 0.044(2) 0.071(3) 0.021(2) 0.048(2) 0.026(2)
S37 0.062(3) 0.050(2) 0.102(4) 0.040(2) 0.057(3) 0.025(2)
S38 0.084(3) 0.053(2) 0.074(3) 0.038(2) 0.059(3) 0.027(2)
C31 0.034(7) 0.023(5) 0.072(9) 0.010(6) 0.036(7) 0.003(5)
C32 0.033(8) 0.027(5) 0.070(9) 0.028(6) 0.020(7) 0.004(5)
C33 0.044(9) 0.073(9) 0.060(9) 0.049(8) 0.029(7) 0.030(7)
C34 0.050(8) 0.020(5) 0.038(7) -0.003(5) 0.009(6) 0.024(5)
C35 0.045(8) 0.051(7) 0.060(9) 0.033(7) 0.035(7) -0.006(6)
C36 0.039(8) 0.029(6) 0.045(7) 0.014(5) 0.019(6) 0.018(5)
C37 0.100(14) 0.050(8) 0.083(12) 0.001(7) 0.046(11) -0.026(8)
C38 0.092(12) 0.041(7) 0.080(11) 0.027(7) 0.062(10) 0.018(7)
C39 0.147(17) 0.065(9) 0.076(11) 0.051(8) 0.072(12) 0.071(10)
C40 0.077(11) 0.032(6) 0.058(9) 0.022(6) 0.031(8) 0.002(7)
S41 0.064(3) 0.037(2) 0.051(2) 0.015(2) 0.039(2) 0.015(2)
S42 0.071(3) 0.045(2) 0.048(2) 0.021(2) 0.037(2) 0.023(2)
S43 0.049(2) 0.036(2) 0.051(2) 0.015(2) 0.029(2) 0.010(2)
S44 0.054(2) 0.037(2) 0.055(2) 0.018(2) 0.031(2) 0.014(2)
S45 0.071(3) 0.049(2) 0.082(3) 0.037(2) 0.050(3) 0.022(2)
S46 0.078(3) 0.046(2) 0.071(3) 0.011(2) 0.050(3) 0.024(2)
S47 0.064(3) 0.052(2) 0.071(3) 0.034(2) 0.048(2) 0.027(2)
S48 0.063(3) 0.042(2) 0.069(3) 0.033(2) 0.045(2) 0.025(2)
C41 0.054(9) 0.044(7) 0.036(7) 0.010(5) 0.042(7) 0.016(6)
C42 0.078(11) 0.035(7) 0.039(8) 0.006(6) 0.033(8) 0.005(7)
C43 0.079(12) 0.045(8) 0.065(10) 0.022(7) 0.043(9) -0.002(8)
C44 0.046(8) 0.018(5) 0.024(6) -0.006(4) 0.006(5) 0.014(5)
C45 0.050(8) 0.047(7) 0.033(7) 0.015(5) 0.026(6) -0.006(6)
C46 0.054(8) 0.019(5) 0.029(6) -0.005(4) 0.008(6) 0.024(5)
C47 0.159(21) 0.083(12) 0.109(16) 0.060(11) 0.074(15) 0.039(13)
C48 0.055(8) 0.040(6) 0.054(8) -0.001(6) 0.030(7) 0.013(6)
S51 0.063(3) 0.036(2) 0.052(2) 0.016(2) 0.039(2) 0.015(2)
S52 0.065(3) 0.028(2) 0.055(2) 0.011(2) 0.039(2) 0.012(2)
S53 0.048(2) 0.031(2) 0.053(2) 0.012(2) 0.034(2) 0.0068(15)
S54 0.060(3) 0.035(2) 0.055(2) 0.015(2) 0.040(2) 0.015(2)
S55 0.052(3) 0.049(2) 0.071(3) 0.033(2) 0.030(2) 0.014(2)
S56 0.068(3) 0.041(2) 0.077(3) 0.024(2) 0.043(2) 0.023(2)
S57 0.072(3) 0.043(2) 0.096(4) 0.025(2) 0.058(3) 0.023(2)
S58 0.075(3) 0.049(2) 0.069(3) 0.031(2) 0.048(3) 0.023(2)
C51 0.037(8) 0.027(6) 0.046(8) 0.012(5) 0.024(6) 0.003(5)
C52 0.046(9) 0.021(5) 0.033(7) 0.008(5) -0.012(6) -0.009(5)
C53 0.031(7) 0.039(7) 0.064(9) 0.028(6) 0.028(7) 0.000(5)
C54 0.038(8) 0.017(5) 0.050(8) 0.006(5) 0.011(6) 0.012(5)
C55 0.050(9) 0.047(7) 0.084(11) 0.026(7) 0.056(8) 0.006(6)
C56 0.006(5) 0.020(5) 0.028(6) -0.002(4) -0.001(4) 0.007(4)
C59 0.179(22) 0.066(10) 0.114(16) 0.057(10) 0.091(15) 0.071(12)
C60 0.056(9) 0.022(5) 0.050(8) 0.003(5) 0.014(7) -0.016(5)
N1 0.050(8) 0.064(7) 0.123(12) 0.005(7) 0.026(8) -0.029(6)
N2 0.110(12) 0.108(11) 0.121(12) 0.048(9) -0.007(10) 0.015(10)
N3 0.165(15) 0.077(8) 0.099(10) 0.060(8) 0.085(11) 0.043(9)
N4 0.059(8) 0.085(9) 0.110(10) -0.003(7) 0.030(8) -0.034(7)
N5 0.086(9) 0.077(8) 0.105(10) 0.025(7) 0.041(8) 0.039(7)
N6 0.123(12) 0.077(8) 0.086(9) 0.042(7) 0.061(9) 0.040(8)
N7 0.223(21) 0.153(15) 0.137(13) 0.067(12) 0.148(15) 0.084(14)
N8 0.117(13) 0.072(8) 0.087(10) 0.013(7) 0.056(10) 0.025(9)
C1 0.079(9) 0.024(5) 0.039(6) 0.008(4) 0.027(6) 0.006(5)
C2 0.060(8) 0.047(6) 0.055(7) 0.009(5) 0.016(6) 0.002(6)
C3 0.067(8) 0.029(5) 0.066(8) 0.014(5) 0.034(7) 0.002(5)
C4 0.051(8) 0.038(6) 0.054(7) 0.011(5) 0.013(6) 0.004(5)
C5 0.079(9) 0.025(5) 0.046(6) 0.010(4) 0.017(6) 0.002(5)
C6 0.085(10) 0.044(6) 0.068(8) 0.013(5) 0.040(7) 0.019(6)
C7 0.049(8) 0.063(7) 0.043(7) -0.011(6) -0.001(6) -0.022(6)
C8 0.098(13) 0.086(10) 0.087(11) 0.037(9) 0.028(10) 0.013(9)
C9 0.101(13) 0.073(10) 0.087(11) 0.032(9) 0.060(11) 0.023(9)
C10 0.048(8) 0.041(6) 0.073(8) -0.011(5) 0.027(7) -0.011(5)
C11 0.048(7) 0.066(7) 0.040(6) 0.022(5) 0.019(5) 0.014(6)
C12 0.096(11) 0.040(6) 0.058(8) 0.017(6) 0.043(8) 0.020(7)
C13 0.139(15) 0.077(9) 0.114(12) 0.049(9) 0.096(12) 0.055(10)
C14 0.061(8) 0.044(6) 0.072(8) 0.012(6) 0.035(7) 0.013(6)
C61 0.139(21) 0.041(9) 0.160(23) 0.018(11) 0.077(18) 0.023(11)
C62 0.167(27) 0.058(13) 0.371(49) 0.004(21) -0.091(29) -0.018(15)
C63 0.286(42) 0.188(32) 0.180(32) 0.068(25) 0.082(31) -0.063(29)
C64 0.442(61) 0.085(16) 0.294(44) 0.053(23) 0.184(46) 0.134(27)
C65 0.260(37) 0.141(23) 0.170(26) 0.041(19) 0.062(25) -0.026(24)
C71 0.174(30) 0.086(17) 0.618(76) 0.113(29) 0.228(43) 0.049(19)
C72 0.313(46) 0.094(17) 0.205(32) -0.044(19) 0.099(32) 0.023(23)
C73 0.165(22) 0.058(10) 0.123(18) 0.023(11) 0.035(16) 0.045(13)
C74 0.356(50) 0.101(19) 0.227(35) 0.023(21) -0.052(33) 0.075(27)
C75 0.187(32) 0.095(17) 0.376(47) 0.088(22) 0.115(35) 0.008(20)

loop_
_atom_site_label
_atom_site_type_symbol
_atom_site_fract_x
_atom_site_fract_y
_atom_site_fract_z
_atom_site_U_iso_or_equiv
_atom_site_thermal_displace_type
_atom_site_occupancy
_atom_site_calc_flag
_atom_site_refinement_flags
_atom_site_disorder_group
S21 S 0.0820(4) 0.4635(2) 0.3700(5) 0.0492(11) Uani 1 d . .
S22 S 0.2153(4) 0.4641(2) 0.1641(4) 0.0452(10) Uani 1 d . .
S23 S -0.0321(3) 0.6078(2) 0.2755(4) 0.0426(9) Uani 1 d . .
S24 S 0.1082(4) 0.6148(2) 0.0786(4) 0.0485(11) Uani 1 d . .
S25 S 0.1894(4) 0.3357(2) 0.4930(5) 0.0565(12) Uani 1 d . .
S26 S 0.3345(4) 0.3332(2) 0.2373(5) 0.0621(13) Uani 1 d . .
S27 S -0.1169(4) 0.7490(2) 0.2604(5) 0.0550(11) Uani 1 d . .
S28 S 0.0514(4) 0.7582(2) 0.0240(5) 0.0543(11) Uani 1 d . .
C21 C 0.1144(11) 0.5067(6) 0.2391(12) 0.032(3) Uani 1 d . .
C22 C 0.0708(12) 0.5706(6) 0.2037(12) 0.034(3) Uani 1 d . .
C23 C 0.1770(15) 0.3983(7) 0.3682(18) 0.054(4) Uani 1 d . .
C24 C 0.2389(11) 0.3960(5) 0.2777(13) 0.031(3) Uani 1 d . .
C25 C -0.0322(13) 0.6867(7) 0.2063(15) 0.041(3) Uani 1 d . .
C26 C 0.0328(11) 0.6879(5) 0.1134(14) 0.031(3) Uani 1 d . .
C27 C 0.2294(19) 0.2635(8) 0.4005(21) 0.077(6) Uani 1 d . .
C28 C 0.3466(12) 0.2723(7) 0.3629(15) 0.047(4) Uani 1 d . .
C29 C -0.1265(19) 0.8096(7) 0.1234(22) 0.086(6) Uani 1 d . .
C30 C -0.0022(16) 0.8272(6) 0.1230(16) 0.058(4) Uani 1 d . .
H29A H -0.1800 0.7900 0.0224 0.050 Uiso 1 calc . .
H29B H -0.1630 0.8509 0.1484 0.050 Uiso 1 calc . .
H27A H 0.2429 0.2268 0.4635 0.050 Uiso 1 calc . .
H27B H 0.1600 0.2497 0.3064 0.050 Uiso 1 calc . .
H28A H 0.3633 0.2288 0.3190 0.050 Uiso 1 calc . .
H28B H 0.4165 0.2852 0.4570 0.050 Uiso 1 calc . .
H30A H 0.0569 0.8365 0.2268 0.050 Uiso 1 calc . .
H30B H -0.0079 0.8680 0.0740 0.050 Uiso 1 calc . .
S31 S 0.4000(4) 0.3866(2) 0.9306(4) 0.0425(9) Uani 1 d . .
S32 S 0.5382(4) 0.3903(2) 0.7329(4) 0.0473(10) Uani 1 d . .
S33 S 0.2958(4) 0.5363(2) 0.8489(4) 0.0444(10) Uani 1 d . .
S34 S 0.4229(4) 0.5349(2) 0.6351(4) 0.0459(10) Uani 1 d . .
S35 S 0.4583(4) 0.2445(2) 0.9993(4) 0.0521(11) Uani 1 d . .
S36 S 0.6237(4) 0.2493(2) 0.7604(5) 0.0560(12) Uani 1 d . .
S37 S 0.1776(4) 0.6677(2) 0.7801(5) 0.0612(13) Uani 1 d . .
S38 S 0.3226(4) 0.6641(2) 0.5175(5) 0.0592(13) Uani 1 d . .
C31 C 0.4394(11) 0.4331(5) 0.8105(16) 0.038(3) Uani 1 d . .
C32 C 0.3870(12) 0.4941(6) 0.7665(15) 0.042(4) Uani 1 d . .
C33 C 0.4742(13) 0.3134(7) 0.9063(16) 0.053(4) Uani 1 d . .
C34 C 0.5375(12) 0.3136(5) 0.8167(14) 0.039(4) Uani 1 d . .
C35 C 0.2714(12) 0.6061(6) 0.7447(15) 0.045(4) Uani 1 d . .
C36 C 0.3277(11) 0.6047(6) 0.6382(15) 0.036(3) Uani 1 d . .
C37 C 0.4943(18) 0.1772(7) 0.8893(20) 0.075(5) Uani 1 d . .
C38 C 0.6135(16) 0.1820(7) 0.8651(18) 0.061(4) Uani 1 d . .
C39 C 0.1699(18) 0.7261(7) 0.6452(18) 0.084(6) Uani 1 d . .
C40 C 0.2809(15) 0.7375(6) 0.6173(16) 0.053(4) Uani 1 d . .
H37A H 0.4953 0.1361 0.9357 0.050 Uiso 1 calc . .
H37B H 0.4274 0.1715 0.7902 0.050 Uiso 1 calc . .
H38A H 0.6237 0.1393 0.8121 0.050 Uiso 1 calc . .
H38B H 0.6812 0.1878 0.9635 0.050 Uiso 1 calc . .
H39A H 0.1047 0.7097 0.5491 0.050 Uiso 1 calc . .
H39B H 0.1457 0.7696 0.6798 0.050 Uiso 1 calc . .
H40A H 0.3487 0.7499 0.7137 0.050 Uiso 1 calc . .
H40B H 0.2687 0.7755 0.5581 0.050 Uiso 1 calc . .
S41 S 0.5988(4) 0.4561(2) 0.3851(4) 0.0449(10) Uani 1 d . .
S42 S 0.7251(4) 0.4578(2) 0.1729(4) 0.0488(10) Uani 1 d . .
S43 S 0.4821(3) 0.6017(2) 0.2945(4) 0.0417(9) Uani 1 d . .
S44 S 0.6170(4) 0.6075(2) 0.0912(4) 0.0446(10) Uani 1 d . .
S45 S 0.6856(4) 0.3211(2) 0.4799(5) 0.0588(12) Uani 1 d . .
S46 S 0.8274(4) 0.3220(2) 0.2178(5) 0.0584(12) Uani 1 d . .
S47 S 0.3846(4) 0.7399(2) 0.2605(5) 0.0538(11) Uani 1 d . .
S48 S 0.5457(4) 0.7472(2) 0.0178(5) 0.0503(11) Uani 1 d . .
C41 C 0.6305(12) 0.5001(6) 0.2519(13) 0.037(3) Uani 1 d . .
C42 C 0.5790(15) 0.5627(6) 0.2142(16) 0.048(4) Uani 1 d . .
C43 C 0.6839(15) 0.3861(7) 0.3639(18) 0.057(4) Uani 1 d . .
C44 C 0.7381(11) 0.3864(5) 0.2673(12) 0.032(3) Uani 1 d . .
C45 C 0.4722(13) 0.6775(7) 0.2174(15) 0.040(3) Uani 1 d . .
C46 C 0.5331(12) 0.6796(5) 0.1160(13) 0.037(3) Uani 1 d . .
C47 C 0.7399(23) 0.2501(10) 0.3966(24) 0.107(8) Uani 1 d . .
C48 C 0.8451(13) 0.2624(6) 0.3507(16) 0.047(3) Uani 1 d . .
C491 C 0.4256(26) 0.8172(11) 0.2042(32) 0.023(7) Uiso 0.44(4) d P .
C492 C 0.3694(22) 0.7999(10) 0.1156(27) 0.037(6) Uiso 0.56(4) d P .
C501 C 0.5129(37) 0.8173(14) 0.1275(40) 0.036(9) Uiso 0.36(4) d P .
C502 C 0.4415(25) 0.8073(9) 0.0607(25) 0.036(6) Uiso 0.64(4) d P .
H47A H 0.7644 0.2165 0.4680 0.050 Uiso 1 calc . .
H47B H 0.6715 0.2301 0.3074 0.050 Uiso 1 calc . .
H48A H 0.8644 0.2192 0.3087 0.050 Uiso 1 calc . .
H48B H 0.9161 0.2774 0.4421 0.050 Uiso 1 calc . .
S51 S 0.8975(4) 0.3825(2) 0.9155(4) 0.0447(10) Uani 1 d . .
S52 S 1.0325(4) 0.3929(2) 0.7169(4) 0.0439(10) Uani 1 d . .
S53 S 0.7899(3) 0.5357(2) 0.8407(4) 0.0388(9) Uani 1 d . .
S54 S 0.9200(4) 0.5365(2) 0.6311(4) 0.0441(10) Uani 1 d . .
S55 S 0.9665(4) 0.2409(2) 0.9792(5) 0.0534(11) Uani 1 d . .
S56 S 1.1248(4) 0.2531(2) 0.7359(5) 0.0565(12) Uani 1 d . .
S57 S 0.6800(4) 0.6692(2) 0.7842(5) 0.0617(13) Uani 1 d . .
S58 S 0.8263(4) 0.6687(2) 0.5234(5) 0.0567(12) Uani 1 d . .
C51 C 0.9294(11) 0.4310(5) 0.7910(15) 0.033(3) Uani 1 d . .
C52 C 0.8853(12) 0.4935(5) 0.7583(13) 0.041(4) Uani 1 d . .
C53 C 0.9747(12) 0.3096(6) 0.8830(16) 0.040(4) Uani 1 d . .
C54 C 1.0348(12) 0.3145(5) 0.7982(16) 0.037(3) Uani 1 d . .
C55 C 0.7696(12) 0.6073(7) 0.7411(17) 0.050(4) Uani 1 d . .
C56 C 0.8295(9) 0.6077(5) 0.6413(12) 0.021(2) Uani 1 d . .
C571 C 1.1132(21) 0.1993(9) 0.9864(23) 0.010(6) Uiso 0.41(4) d P .
C572 C 1.0443(40) 0.1759(17) 0.9269(42) 0.087(11) Uiso 0.59(4) d P .
C581 C 1.1280(35) 0.1843(13) 0.8530(42) 0.031(9) Uiso 0.44(5) d P .
C582 C 1.0700(30) 0.1750(11) 0.7801(36) 0.049(8) Uiso 0.56(5) d P .
C59 C 0.6808(22) 0.7281(8) 0.6535(23) 0.106(8) Uani 1 d . .
C60 C 0.7816(13) 0.7417(6) 0.6234(16) 0.044(3) Uani 1 d . .
H59A H 0.6156 0.7125 0.5569 0.050 Uiso 1 calc . .
H59B H 0.6561 0.7713 0.6889 0.050 Uiso 1 calc . .
H60A H 0.8501 0.7558 0.7181 0.050 Uiso 1 calc . .
H60B H 0.7646 0.7792 0.5623 0.050 Uiso 1 calc . .
N1 N 0.7896(12) 0.1059(7) 0.6277(18) 0.081(4) Uani 1 d . .
N2 N 0.8352(14) -0.0899(8) 0.8219(18) 0.126(6) Uani 1 d . .
N3 N 0.5518(16) -0.1394(7) 0.8256(17) 0.099(5) Uani 1 d . .
N4 N 0.2717(12) -0.1045(6) 0.4019(16) 0.087(4) Uani 1 d . .
N5 N 0.3289(12) 0.1013(6) 0.5151(15) 0.087(4) Uani 1 d . .
N6 N 0.3838(14) 0.1221(6) 0.1555(15) 0.087(4) Uani 1 d . .
N7 N 0.6016(19) 0.0264(8) 0.0193(19) 0.144(8) Uani 1 d . .
N8 N 0.7370(14) -0.0993(7) 0.3855(15) 0.087(4) Uani 1 d . .
C1 C 0.5573(12) -0.0183(5) 0.5762(12) 0.046(3) Uani 1 d . .
C2 C 0.6864(11) -0.0047(5) 0.6593(13) 0.056(3) Uani 1 d . .
C3 C 0.4843(12) -0.0710(5) 0.5947(14) 0.051(3) Uani 1 d . .
C4 C 0.4914(11) 0.0275(5) 0.4556(13) 0.049(3) Uani 1 d . .
C5 C 0.5142(12) 0.0317(5) 0.3231(12) 0.052(3) Uani 1 d . .
C6 C 0.5964(13) -0.0023(6) 0.2670(14) 0.062(3) Uani 1 d . .
C7 C 0.7470(12) 0.0578(6) 0.6421(13) 0.059(3) Uani 1 d . .
C8 C 0.7651(16) -0.0499(8) 0.7564(18) 0.090(5) Uani 1 d . .
C9 C 0.5280(16) -0.1094(8) 0.7259(18) 0.078(5) Uani 1 d . .
C10 C 0.3658(12) -0.0880(5) 0.4879(14) 0.054(3) Uani 1 d . .
C11 C 0.4000(11) 0.0681(6) 0.4858(12) 0.050(3) Uani 1 d . .
C12 C 0.4401(14) 0.0830(6) 0.2282(14) 0.060(4) Uani 1 d . .
C13 C 0.5961(17) 0.0129(7) 0.1237(19) 0.093(5) Uani 1 d . .
C14 C 0.6696(12) -0.0564(6) 0.3339(14) 0.056(3) Uani 1 d . .
C61 C -0.0424(25) 0.1263(8) 0.2039(31) 0.108(8) Uani 1 d . .
C62 C 0.0136(29) 0.1017(12) 0.3125(50) 0.260(24) Uani 1 d . .
C63 C -0.0207(37) 0.0270(18) 0.3246(38) 0.216(17) Uani 1 d . .
C64 C -0.0239(43) 0.0134(13) 0.1893(47) 0.259(21) Uani 1 d . .
C65 C -0.0910(31) 0.0735(16) 0.1172(32) 0.195(13) Uani 1 d . .
C71 C 0.1086(31) -0.0131(13) 0.7856(61) 0.264(24) Uani 1 d . .
C72 C 0.1119(36) -0.0923(13) 0.7075(38) 0.209(15) Uani 1 d . .
C73 C 0.1819(26) -0.1136(10) 0.8259(29) 0.121(8) Uani 1 d . .
C74 C 0.2303(39) -0.0637(14) 0.9057(37) 0.279(24) Uani 1 d . .
C75 C 0.2080(32) -0.0017(13) 0.7934(48) 0.212(15) Uani 1 d . .

loop_
_atom_type_symbol
_atom_type_description
_atom_type_scat_dispersion_real
_atom_type_scat_dispersion_imag
_atom_type_scat_source
C C 0.0033 0.0016 'International Tables Vol C Tables 4.2.6.8 and 6.1.1.4'
H H 0.0000 0.0000 'International Tables Vol C Tables 4.2.6.8 and 6.1.1.4'
N N 0.0061 0.0033 'International Tables Vol C Tables 4.2.6.8 and 6.1.1.4'
O O 0.0106 0.0060 'International Tables Vol C Tables 4.2.6.8 and 6.1.1.4'
S S 0.1246 0.1234 'International Tables Vol C Tables 4.2.6.8 and 6.1.1.4'

loop_
_geom_angle_atom_site_label_1
_geom_angle_atom_site_label_2
_geom_angle_atom_site_label_3
_geom_angle
_geom_angle_site_symmetry_1
_geom_angle_site_symmetry_3
_geom_angle_publ_flag
C23 S21 C21 95.4(6) . . ?
C21 S22 C24 94.2(6) . . ?
C22 S23 C25 95.5(6) . . ?
C22 S24 C26 93.1(6) . . ?
C27 S25 C23 102.3(7) . . ?
C28 S26 C24 104.5(6) . . ?
C25 S27 C29 99.3(7) . . ?
C26 S28 C30 101.3(6) . . ?
C22 C21 S21 123.0(9) . . ?
C22 C21 S22 122.7(9) . . ?
S21 C21 S22 114.3(7) . . ?
C21 C22 S23 120.1(9) . . ?
C21 C22 S24 122.7(10) . . ?
S23 C22 S24 117.1(7) . . ?
C24 C23 S21 120.0(10) . . ?
C24 C23 S25 123.0(11) . . ?
S21 C23 S25 117.0(8) . . ?
C23 C24 S26 131.5(10) . . ?
C23 C24 S22 115.9(9) . . ?
S26 C24 S22 112.4(7) . . ?
C26 C25 S27 130.6(9) . . ?
C26 C25 S23 114.1(9) . . ?
S27 C25 S23 115.3(7) . . ?
C25 C26 S24 119.3(9) . . ?
C25 C26 S28 126.2(9) . . ?
S24 C26 S28 114.4(7) . . ?
C28 C27 S25 115.7(12) . . ?
C27 C28 S26 114.8(10) . . ?
C30 C29 S27 112.6(11) . . ?
C29 C30 S28 111.4(11) . . ?
C33 S31 C31 97.5(6) . . ?
C31 S32 C34 94.4(6) . . ?
C32 S33 C35 95.5(6) . . ?
C32 S34 C36 94.4(6) . . ?
C37 S35 C33 100.0(7) . . ?
C34 S36 C38 102.0(6) . . ?
C35 S37 C39 101.9(6) . . ?
C36 S38 C40 98.9(6) . . ?
C32 C31 S31 123.0(8) . . ?
C32 C31 S32 122.9(9) . . ?
S31 C31 S32 113.7(6) . . ?
C31 C32 S33 121.9(9) . . ?
C31 C32 S34 120.4(9) . . ?
S33 C32 S34 117.5(6) . . ?
C34 C33 S31 117.1(9) . . ?
C34 C33 S35 125.8(10) . . ?
S31 C33 S35 117.1(8) . . ?
C33 C34 S36 131.2(10) . . ?
C33 C34 S32 117.2(8) . . ?
S36 C34 S32 111.6(8) . . ?
C36 C35 S37 127.5(8) . . ?
C36 C35 S33 116.4(9) . . ?
S37 C35 S33 116.1(7) . . ?
C35 C36 S38 128.6(8) . . ?
C35 C36 S34 115.9(9) . . ?
S38 C36 S34 115.4(7) . . ?
C38 C37 S35 118.8(11) . . ?
C37 C38 S36 115.1(11) . . ?
C40 C39 S37 117.6(11) . . ?
C39 C40 S38 113.7(10) . . ?
C43 S41 C41 94.1(6) . . ?
C41 S42 C44 95.1(6) . . ?
C45 S43 C42 96.5(6) . . ?
C42 S44 C46 94.0(6) . . ?
C47 S45 C43 103.0(8) . . ?
C44 S46 C48 103.3(6) . . ?
C45 S47 C491 106.2(8) . . ?
C45 S47 C492 101.9(8) . . ?
C46 S48 C501 100.9(9) . . ?
C46 S48 C502 100.8(7) . . ?
C42 C41 S42 124.4(9) . . ?
C42 C41 S41 121.1(8) . . ?
S42 C41 S41 114.5(7) . . ?
C41 C42 S43 122.2(10) . . ?
C41 C42 S44 120.7(10) . . ?
S43 C42 S44 116.9(8) . . ?
C44 C43 S41 118.1(10) . . ?
C44 C43 S45 127.7(11) . . ?
S41 C43 S45 114.2(8) . . ?
C43 C44 S42 118.1(9) . . ?
C43 C44 S46 128.6(10) . . ?
S42 C44 S46 113.3(7) . . ?
C46 C45 S47 126.6(9) . . ?
C46 C45 S43 115.1(10) . . ?
S47 C45 S43 118.2(7) . . ?
C45 C46 S48 128.6(8) . . ?
C45 C46 S44 117.3(9) . . ?
S48 C46 S44 114.0(7) . . ?
C48 C47 S45 117.5(14) . . ?
C47 C48 S46 118.6(11) . . ?
C502 C491 S47 113.8(16) . . ?
C501 C491 S47 121.4(17) . . ?
C502 C492 S47 125.3(18) . . ?
C501 C492 S47 106.9(16) . . ?
C491 C501 S48 126.6(22) . . ?
C492 C501 S48 104.6(21) . . ?
C492 C502 S48 130.4(16) . . ?
C491 C502 S48 124.8(15) . . ?
C53 S51 C51 96.7(5) . . ?
C51 S52 C54 93.8(6) . . ?
C55 S53 C52 95.4(5) . . ?
C52 S54 C56 95.7(6) . . ?
C572 S55 C53 107.4(12) . . ?
C53 S55 C571 98.3(7) . . ?
C54 S56 C582 99.8(8) . . ?
C54 S56 C581 100.6(9) . . ?
C55 S57 C59 99.0(7) . . ?
C56 S58 C60 99.1(6) . . ?
C52 C51 S52 121.5(9) . . ?
C52 C51 S51 125.0(9) . . ?
S52 C51 S51 113.5(6) . . ?
C51 C52 S54 121.4(10) . . ?
C51 C52 S53 122.6(9) . . ?
S54 C52 S53 116.0(6) . . ?
C54 C53 S55 128.0(10) . . ?
C54 C53 S51 116.1(9) . . ?
S55 C53 S51 115.8(7) . . ?
C53 C54 S56 130.6(10) . . ?
C53 C54 S52 119.4(9) . . ?
S56 C54 S52 110.0(7) . . ?
C56 C55 S57 128.4(9) . . ?
C56 C55 S53 116.6(9) . . ?
S57 C55 S53 115.0(7) . . ?
C55 C56 S58 128.5(8) . . ?
C55 C56 S54 116.2(8) . . ?
S58 C56 S54 115.3(6) . . ?
C581 C571 S55 117.6(19) . . ?
C582 C571 S55 98.8(13) . . ?
C581 C572 S55 124.1(23) . . ?
C582 C572 S55 120.8(20) . . ?
C571 C581 S56 119.7(18) . . ?
C572 C581 S56 125.5(21) . . ?
C572 C582 S56 119.8(22) . . ?
S56 C582 C571 98.2(15) . . ?
C60 C59 S57 123.4(13) . . ?
C59 C60 S58 113.1(10) . . ?
C2 C1 C3 126.6(10) . . ?
C2 C1 C4 116.8(10) . . ?
C3 C1 C4 116.6(11) . . ?
C8 C2 C1 123.3(11) . . ?
C8 C2 C7 116.2(12) . . ?
C1 C2 C7 120.5(9) . . ?
C10 C3 C1 121.2(10) . . ?
C10 C3 C9 116.4(11) . . ?
C1 C3 C9 122.5(13) . . ?
C5 C4 C11 120.9(9) . . ?
C5 C4 C1 125.0(10) . . ?
C11 C4 C1 114.2(9) . . ?
C6 C5 C4 132.0(10) . . ?
C6 C5 C12 114.5(10) . . ?
C4 C5 C12 113.5(11) . . ?
C5 C6 C14 123.9(11) . . ?
C5 C6 C13 118.5(10) . . ?
C14 C6 C13 117.2(11) . . ?
N1 C7 C2 178.0(16) . . ?
N2 C8 C2 171.5(19) . . ?
N3 C9 C3 174.2(19) . . ?
N4 C10 C3 177.1(13) . . ?
N5 C11 C4 177.8(13) . . ?
N6 C12 C5 179.8(14) . . ?
N7 C13 C6 176.1(23) . . ?
N8 C14 C6 174.7(15) . . ?
C62 C61 C65 98.9(21) . . ?
C61 C62 C63 119.0(29) . . ?
C64 C63 C62 85.8(28) . . ?
C63 C64 C65 100.6(27) . . ?
C61 C65 C64 108.4(29) . . ?
C75 C71 C72 90.4(29) . . ?
C73 C72 C71 95.8(26) . . ?
C74 C73 C72 103.9(22) . . ?
C73 C74 C75 106.7(28) . . ?
C71 C75 C74 77.7(30) . . ?

loop_
_geom_bond_atom_site_label_1
_geom_bond_atom_site_label_2
_geom_bond_distance
_geom_bond_site_symmetry_2
_geom_bond_publ_flag
S21 C23 1.686(15) . ?
S21 C21 1.738(11) . ?
S22 C21 1.757(11) . ?
S22 C24 1.763(12) . ?
S23 C22 1.716(13) . ?
S23 C25 1.749(12) . ?
S24 C22 1.731(12) . ?
S24 C26 1.742(11) . ?
S25 C27 1.740(15) . ?
S25 C23 1.769(13) . ?
S26 C28 1.750(15) . ?
S26 C24 1.761(11) . ?
S27 C25 1.720(13) . ?
S27 C29 1.83(2) . ?
S28 C26 1.756(11) . ?
S28 C30 1.808(13) . ?
C21 C22 1.38(2) . ?
C23 C24 1.32(2) . ?
C25 C26 1.37(2) . ?
C27 C28 1.56(2) . ?
C29 C30 1.50(2) . ?
S31 C33 1.708(13) . ?
S31 C31 1.732(12) . ?
S32 C31 1.755(11) . ?
S32 C34 1.781(12) . ?
S33 C32 1.708(13) . ?
S33 C35 1.737(11) . ?
S34 C32 1.737(12) . ?
S34 C36 1.757(11) . ?
S35 C37 1.74(2) . ?
S35 C33 1.744(12) . ?
S36 C34 1.768(11) . ?
S36 C38 1.772(13) . ?
S37 C35 1.713(14) . ?
S37 C39 1.791(14) . ?
S38 C36 1.712(12) . ?
S38 C40 1.803(14) . ?
C31 C32 1.371(14) . ?
C33 C34 1.33(2) . ?
C35 C36 1.40(2) . ?
C37 C38 1.50(2) . ?
C39 C40 1.44(2) . ?
S41 C43 1.72(2) . ?
S41 C41 1.762(11) . ?
S42 C41 1.720(10) . ?
S42 C44 1.722(12) . ?
S43 C45 1.713(12) . ?
S43 C42 1.723(14) . ?
S44 C42 1.727(14) . ?
S44 C46 1.756(10) . ?
S45 C47 1.76(2) . ?
S45 C43 1.773(14) . ?
S46 C44 1.766(11) . ?
S46 C48 1.771(14) . ?
S47 C45 1.702(14) . ?
S47 C491 1.79(2) . ?
S47 C492 1.87(2) . ?
S48 C46 1.743(12) . ?
S48 C501 1.76(3) . ?
S48 C502 1.81(2) . ?
C41 C42 1.38(2) . ?
C43 C44 1.30(2) . ?
C45 C46 1.41(2) . ?
C47 C48 1.48(2) . ?
C491 C502 1.44(3) . ?
C491 C501 1.47(3) . ?
C492 C502 1.17(3) . ?
C492 C501 1.67(4) . ?
S51 C53 1.743(13) . ?
S51 C51 1.746(12) . ?
S52 C51 1.738(12) . ?
S52 C54 1.793(12) . ?
S53 C55 1.744(12) . ?
S53 C52 1.747(14) . ?
S54 C52 1.720(12) . ?
S54 C56 1.759(10) . ?
S55 C572 1.70(3) . ?
S55 C53 1.734(11) . ?
S55 C571 1.87(2) . ?
S56 C54 1.790(12) . ?
S56 C582 1.82(2) . ?
S56 C581 1.84(2) . ?
S57 C55 1.712(13) . ?
S57 C59 1.79(2) . ?
S58 C56 1.719(11) . ?
S58 C60 1.814(14) . ?
C51 C52 1.347(14) . ?
C53 C54 1.27(2) . ?
C55 C56 1.381(14) . ?
C571 C581 1.35(3) . ?
C571 C582 1.84(4) . ?
C572 C581 1.43(4) . ?
C572 C582 1.54(4) . ?
C59 C60 1.35(2) . ?
N1 C7 1.12(2) . ?
N2 C8 1.17(2) . ?
N3 C9 1.11(2) . ?
N4 C10 1.11(2) . ?
N5 C11 1.146(14) . ?
N6 C12 1.120(15) . ?
N7 C13 1.08(2) . ?
N8 C14 1.161(15) . ?
C1 C2 1.42(2) . ?
C1 C3 1.416(14) . ?
C1 C4 1.499(12) . ?
C2 C8 1.41(2) . ?
C2 C7 1.48(2) . ?
C3 C10 1.38(2) . ?
C3 C9 1.45(2) . ?
C4 C5 1.40(2) . ?
C4 C11 1.42(2) . ?
C5 C6 1.40(2) . ?
C5 C12 1.468(14) . ?
C6 C14 1.403(15) . ?
C6 C13 1.43(2) . ?
C61 C62 1.15(4) . ?
C61 C65 1.24(3) . ?
C62 C63 1.55(4) . ?
C63 C64 1.27(4) . ?
C64 C65 1.49(4) . ?
C71 C75 1.16(3) . ?
C71 C72 1.65(4) . ?
C72 C73 1.22(3) . ?
C73 C74 1.17(3) . ?
C74 C75 1.66(4) . ?

loop_
_geom_contact_atom_site_label_1
_geom_contact_atom_site_label_2
_geom_contact_distance
_geom_contact_site_symmetry_1
_geom_contact_site_symmetry_2
_geom_contact_publ_flag
S23 S58 3.474(6) . 1_455 ?
S24 S37 3.503(6) . 1_554 ?
S26 S31 3.554(6) . 1_554 ?
S26 S35 3.442(6) . 1_554 ?
S27 S58 3.373(6) . 1_455 ?
S28 S37 3.519(7) . 1_554 ?
S35 N6 3.252(14) . 1_556 ?
S36 S45 3.462(6) . . ?
S38 S43 3.449(6) . . ?
S38 S47 3.305(6) . . ?
S46 S55 3.509(7) . 1_554 ?
S48 N3 3.053(15) . 1_564 ?
S48 S57 3.410(7) . 1_554 ?
H27A N5 2.6736 . . ?
H28A N6 2.5334 . . ?
H30A N4 2.6095 . 1_565 ?
H30B N2 2.6091 . 1_464 ?
H37A N7 2.5227 . 1_464 ?
H37B N5 2.6441 . . ?
H47A N1 2.7358 . . ?
H59B N3 2.6289 . 1_565 ?
